data_2202751
loop_
_publ_author_name
'Sema \"Ozt\"urk'
'Mehmet Akkurt'
'Tevfik R\?iza K\"ok'
'Hoong-Kun Fun'

_publ_section_title
;
 2,2-Dimethoxy-1,3,2-dithiagermole-4,5-dicarbonitrile
;
_journal_issue 11
_journal_name_full 'Acta Crystallographica Section E'
_journal_page_first m1018
_journal_page_last m1019
_journal_paper_doi 10.1107/S1600536803022682
_journal_volume 59
_journal_year 2003
_chemical_formula_iupac '[Ge (C H3 O)2 (C4 N2 S2)]'
_chemical_formula_moiety 'C6 H4 Ge N2 O2 S2'
_chemical_formula_sum 'C6 H4 Ge N2 O2 S2'
_chemical_formula_weight 272.86
_chemical_name_systematic
;
2,2-Dimethoxy-1,3,2-dithiagermole-4,5-dicarbonitrile
;
_space_group_IT_number 58
_symmetry_cell_setting orthorhombic
_symmetry_space_group_name_Hall '-P 2 2n'
_symmetry_space_group_name_H-M 'P n n m'
_atom_sites_solution_hydrogens geom
_atom_sites_solution_primary direct
_atom_sites_solution_secondary difmap
_cell_angle_alpha 90
_cell_angle_beta 90
_cell_angle_gamma 90
_cell_formula_units_Z 4
_cell_length_a 12.2960(8)
_cell_length_b 9.7463(7)
_cell_length_c 9.9583(7)
_cell_measurement_reflns_used 3800
_cell_measurement_temperature 293
_cell_measurement_theta_max 56.10
_cell_measurement_theta_min 5.26
_cell_volume 1193.41(14)
_computing_cell_refinement 'SAINT (Siemens,1996)'
_computing_data_collection 'SMART (Siemens, 1996)'
_computing_data_reduction SAINT
_computing_molecular_graphics 'ORTEP-3 for Windows (Farrugia, 1997)'
_computing_publication_material 'WinGX (Farrugia, 1999)'
_computing_structure_refinement 'SHELXL97 (Sheldrick, 1997)'
_computing_structure_solution 'SHELXS97 (Sheldrick, 1997)'
_diffrn_ambient_temperature 293(2)
_diffrn_detector_area_resol_mean 8.33
_diffrn_measured_fraction_theta_full 0.936
_diffrn_measured_fraction_theta_max 0.936
_diffrn_measurement_device_type 'Siemens SMART CCD area-detector'
_diffrn_measurement_method \w
_diffrn_radiation_monochromator graphite
_diffrn_radiation_source 'fine-focus sealed tube'
_diffrn_radiation_type MoK\a
_diffrn_radiation_wavelength 0.71073
_diffrn_reflns_av_R_equivalents 0.0223
_diffrn_reflns_av_sigmaI/netI 0.0178
_diffrn_reflns_limit_h_max 11
_diffrn_reflns_limit_h_min -16
_diffrn_reflns_limit_k_max 12
_diffrn_reflns_limit_k_min -10
_diffrn_reflns_limit_l_max 13
_diffrn_reflns_limit_l_min -13
_diffrn_reflns_number 6631
_diffrn_reflns_reduction_process ' ?'
_diffrn_reflns_theta_full 28.30
_diffrn_reflns_theta_max 28.30
_diffrn_reflns_theta_min 2.63
_diffrn_standards_decay_% negligible
_exptl_absorpt_coefficient_mu 2.889
_exptl_absorpt_correction_T_max 0.445
_exptl_absorpt_correction_T_min 0.350
_exptl_absorpt_correction_type empirical
_exptl_absorpt_process_details '(SADABS; Sheldrick, 1996)'
_exptl_crystal_colour colourless
_exptl_crystal_density_diffrn 1.519
_exptl_crystal_density_method 'Not Measured'
_exptl_crystal_description block
_exptl_crystal_F_000 536
_exptl_crystal_size_max 0.40
_exptl_crystal_size_mid 0.36
_exptl_crystal_size_min 0.28
_refine_diff_density_max 0.781
_refine_diff_density_min -0.507
_refine_ls_extinction_method none
_refine_ls_goodness_of_fit_ref 1.034
_refine_ls_hydrogen_treatment noref
_refine_ls_matrix_type full
_refine_ls_number_parameters 67
_refine_ls_number_reflns 1469
_refine_ls_number_restraints 0
_refine_ls_restrained_S_all 1.034
_refine_ls_R_factor_all 0.0457
_refine_ls_R_factor_gt 0.0373
_refine_ls_shift/su_max 0.000
_refine_ls_shift/su_mean 0.000
_refine_ls_structure_factor_coef Fsqd
_refine_ls_weighting_details 'calc w = 1/[\s^2^(Fo^2^)+(0.0530P)^2^+0.6463P] where P = (Fo^2^+2Fc^2^)/3'
_refine_ls_weighting_scheme calc
_refine_ls_wR_factor_gt 0.0955
_refine_ls_wR_factor_ref 0.1012
_reflns_number_gt 1230
_reflns_number_total 1469
_reflns_threshold_expression I>2\s(I)
_cod_data_source_file na6255.cif
_cod_data_source_block I
_cod_depositor_comments
;
The following automatic conversions were performed:
'_symmetry_cell_setting' value 'Orthorhombic' changed to 'orthorhombic'
according to '/home/saulius/struct/CIF-dictionaries/cif_core.dic'
dictionary named 'cif_core.dic' version 2.4.1 from 2010-06-29.

Automatic conversion script
Id: cif_fix_enum 1527 2010-12-29 10:47:43Z saulius 

The following automatic conversions were performed:

'_symmetry_cell_setting' value 'Orthorhombic' changed to
'orthorhombic' according to
/home/saulius/struct/CIF-dictionaries/cif_core.dic dictionary named
'cif_core.dic' version 2.4.1 from 2010-06-29.

Automatic conversion script
Id: cif_fix_values 1715 2011-07-08 13:25:40Z adriana 
;
_cod_database_code 2202751

loop_
_symmetry_equiv_pos_as_xyz
x,y,z
-x,-y,z
1/2+x,1/2-y,1/2-z
1/2-x,1/2+y,1/2-z
-x,-y,-z
x,y,-z
1/2-x,1/2+y,1/2+z
1/2+x,1/2-y,1/2+z

loop_
_atom_site_aniso_label
_atom_site_aniso_U_11
_atom_site_aniso_U_22
_atom_site_aniso_U_33
_atom_site_aniso_U_12
_atom_site_aniso_U_13
_atom_site_aniso_U_23
Ge1 0.0519(3) 0.0617(3) 0.0530(3) -0.0043(2) 0.0000 0.0000
S1 0.0631(4) 0.1076(6) 0.0398(3) 0.0034(4) 0.0031(3) -0.0026(3)
O1 0.136(4) 0.093(3) 0.106(3) 0.001(3) 0.0000 0.0000
O2 0.094(3) 0.109(3) 0.107(3) -0.018(2) 0.0000 0.0000
N1 0.0646(16) 0.116(2) 0.0739(18) -0.0046(16) -0.0153(14) 0.0137(17)
C1 0.0480(13) 0.0760(15) 0.0432(12) -0.0080(12) -0.0005(10) 0.0004(11)
C2 0.0546(14) 0.0857(19) 0.0493(13) -0.0146(13) -0.0035(12) 0.0030(12)
C3 0.136(6) 0.078(4) 0.129(6) -0.029(4) 0.0000 0.0000
C4 0.096(5) 0.077(4) 0.245(11) -0.027(4) 0.0000 0.0000

loop_
_atom_site_label
_atom_site_fract_x
_atom_site_fract_y
_atom_site_fract_z
_atom_site_U_iso_or_equiv
_atom_site_thermal_displace_type
_atom_site_calc_flag
_atom_site_refinement_flags
_atom_site_occupancy
_atom_site_type_symbol
Ge1 0.21928(3) 0.32621(4) 0.00000 0.0555(2) Uani . . 1.000 Ge
S1 0.34029(7) 0.28757(11) 0.16743(7) 0.0702(3) Uani . . 1.000 S
O1 0.1713(5) 0.5164(5) 0.00000 0.1117(19) Uani . . 1.000 O
O2 0.1122(4) 0.1806(4) 0.00000 0.1033(17) Uani . . 1.000 O
N1 0.6082(3) 0.1297(4) 0.2018(3) 0.0848(10) Uani . . 1.000 N
C1 0.4460(2) 0.2246(3) 0.0685(3) 0.0557(8) Uani . . 1.000 C
C2 0.5368(2) 0.1712(3) 0.1405(3) 0.0632(9) Uani . . 1.000 C
C3 0.2578(8) 0.6156(7) 0.00000 0.114(3) Uani . . 1.000 C
C4 0.1590(7) 0.0422(7) 0.00000 0.139(4) Uani . . 1.000 C
H3A 0.22640 0.70570 0.00000 0.1710 Uiso . R 1.000 H
H3B 0.30200 0.60420 0.07870 0.1710 Uiso . R 0.500 H
H4A 0.10090 -0.02350 0.00000 0.2090 Uiso . R 1.000 H
H4B 0.20300 0.02950 -0.07870 0.2090 Uiso . R 0.500 H

loop_
_atom_type_symbol
_atom_type_description
_atom_type_scat_dispersion_real
_atom_type_scat_dispersion_imag
_atom_type_scat_source
S S 0.1246 0.1234 'International Tables Vol C Tables 4.2.6.8 and 6.1.1.4'
O O 0.0106 0.0060 'International Tables Vol C Tables 4.2.6.8 and 6.1.1.4'
N N 0.0061 0.0033 'International Tables Vol C Tables 4.2.6.8 and 6.1.1.4'
Ge Ge 0.1547 1.8001 'International Tables Vol C Tables 4.2.6.8 and 6.1.1.4'
H H 0.0000 0.0000 'International Tables Vol C Tables 4.2.6.8 and 6.1.1.4'
C C 0.0033 0.0016 'International Tables Vol C Tables 4.2.6.8 and 6.1.1.4'

loop_
_geom_angle_atom_site_label_1
_geom_angle_atom_site_label_2
_geom_angle_atom_site_label_3
_geom_angle_site_symmetry_1
_geom_angle_site_symmetry_3
_geom_angle
_geom_angle_publ_flag
S1 Ge1 O1 . . 110.95(11) yes
S1 Ge1 O2 . . 108.95(9) yes
S1 Ge1 S1 . 6_555 94.74(3) no
O1 Ge1 O2 . . 119.5(2) yes
S1 Ge1 O1 6_555 . 110.95(11) no
S1 Ge1 O2 6_555 . 108.95(9) no
Ge1 S1 C1 . . 97.60(10) yes
Ge1 O1 C3 . . 114.6(5) yes
Ge1 O2 C4 . . 114.0(4) yes
S1 C1 C2 . . 115.4(2) yes
S1 C1 C1 . 6_555 124.4(2) no
C1 C1 C2 6_555 . 120.2(2) no
N1 C2 C1 . . 177.9(3) yes
O1 C3 H3A . . 108.54 no
O1 C3 H3B . . 109.94 no
O1 C3 H3B . 6_555 109.94 no
H3A C3 H3B . . 109.50 no
H3A C3 H3B . 6_555 109.50 no
H3B C3 H3B . 6_555 109.42 no
O2 C4 H4A . . 108.77 no
O2 C4 H4B . . 109.85 no
O2 C4 H4B . 6_555 109.85 no
H4A C4 H4B . . 109.48 no
H4A C4 H4B . 6_555 109.48 no
H4B C4 H4B . 6_555 109.39 no

loop_
_geom_bond_atom_site_label_1
_geom_bond_atom_site_label_2
_geom_bond_site_symmetry_1
_geom_bond_site_symmetry_2
_geom_bond_distance
_geom_bond_publ_flag
Ge1 S1 . . 2.2662(8) yes
Ge1 O1 . . 1.945(5) yes
Ge1 O2 . . 1.936(4) yes
Ge1 S1 . 6_555 2.2662(8) no
S1 C1 . . 1.743(3) yes
O1 C3 . . 1.437(10) yes
O2 C4 . . 1.467(8) yes
N1 C2 . . 1.143(4) yes
C1 C2 . . 1.425(4) yes
C1 C1 . 6_555 1.364(4) no
C3 H3A . . 0.9593 no
C3 H3B . . 0.9602 no
C3 H3B . 6_555 0.9602 no
C4 H4A . . 0.9594 no
C4 H4B . . 0.9603 no
C4 H4B . 6_555 0.9603 no

loop_
_geom_contact_atom_site_label_1
_geom_contact_atom_site_label_2
_geom_contact_distance
_geom_contact_site_symmetry_2
_geom_contact_publ_flag
Ge1 N1 3.297(3) 3_455 no
Ge1 N1 3.297(3) 8_454 no
S1 N1 3.239(4) 3_455 no
S1 H4B 3.1554 6_555 no
N1 Ge1 3.297(3) 3_555 no
N1 S1 3.239(4) 3_555 no
N1 Ge1 3.297(3) 8_555 no
C2 C2 3.458(4) 2_655 no
C2 C3 3.557(8) 2_665 no
C2 C3 3.557(8) 5_665 no
C3 C2 3.557(8) 5_665 no
C3 C2 3.557(8) 2_665 no
C2 H3B 3.0165 2_665 no
H3B C2 3.0165 2_665 no
H4A H4A 2.5233 2_555 no
H4A H4A 2.5233 5_555 no
H4B S1 3.1554 6_555 no

loop_
_geom_torsion_atom_site_label_1
_geom_torsion_atom_site_label_2
_geom_torsion_atom_site_label_3
_geom_torsion_atom_site_label_4
_geom_torsion_site_symmetry_1
_geom_torsion_site_symmetry_3
_geom_torsion_site_symmetry_4
_geom_torsion
_geom_torsion_publ_flag
O1 Ge1 S1 C1 . . . -123.77(18) yes
O2 Ge1 S1 C1 . . . 102.70(15) yes
S1 Ge1 S1 C1 6_555 . . -9.20(11) no
S1 Ge1 O1 C3 . . . 51.98(6) yes
O2 Ge1 O1 C3 . . . 180.00 yes
S1 Ge1 O2 C4 . . . -51.07(4) yes
O1 Ge1 O2 C4 . . . 180.00 yes
Ge1 S1 C1 C2 . . . -172.7(2) no
Ge1 S1 C1 C1 . . 6_555 7.5(3) no
S1 C1 C1 C2 . 6_555 6_555 179.7(2) no
C2 C1 C1 S1 . 6_555 6_555 -179.7(2) no
C2 C1 C1 C2 . 6_555 6_555 0.0(4) no
S1 C1 C1 S1 . 6_555 6_555 0.0(4) no
